data_7716249
loop_
_publ_author_name
'Kao, Cheng-Po'
'Lee, Jhen-Yi'
'Tang, Min-Cheng'
'Lee, Hon Man'

_publ_section_title
;
 Design and synthesis of versatile ligand precursors based on phosphonium
 ylides for palladalactam formation and catalytic investigation.
;
_journal_issue 25
_journal_name_full 'Dalton transactions (Cambridge, England : 2003)'
_journal_page_first 10475
_journal_page_last 10485
_journal_paper_doi 10.1039/d4dt00862f
_journal_volume 53
_journal_year 2024
_chemical_formula_moiety 'C4 H6 N3 O, N O3'
_chemical_formula_sum 'C4 H6 N4 O4'
_chemical_formula_weight 174.13
_space_group_crystal_system triclinic
_space_group_IT_number 2
_space_group_name_Hall '-P 1'
_space_group_name_H-M_alt 'P -1'
_atom_sites_solution_hydrogens mixed
_audit_creation_method SHELXL-2018/3
_audit_update_record
;
2024-03-15 deposited with the CCDC.	2024-05-30 downloaded from the CCDC.
;
_cell_angle_alpha 97.482(5)
_cell_angle_beta 92.225(5)
_cell_angle_gamma 92.406(5)
_cell_formula_units_Z 4
_cell_length_a 4.6869(7)
_cell_length_b 11.2109(18)
_cell_length_c 13.967(2)
_cell_measurement_reflns_used 4995
_cell_measurement_temperature 296(2)
_cell_measurement_theta_max 27.45
_cell_measurement_theta_min 2.50
_cell_volume 726.27(19)
_computing_cell_refinement 'Bruker SAINT'
_computing_data_collection 'Bruker APEX3'
_computing_data_reduction 'Bruker SAINT'
_computing_molecular_graphics 'Bruker SHELXTL'
_computing_publication_material 'Bruker SHELXTL'
_computing_structure_refinement 'SHELXL-2018/3 (Sheldrick, 2018)'
_computing_structure_solution 'SHELXT 2014/5 (Sheldrick, 2014)'
_diffrn_ambient_temperature 296(2)
_diffrn_detector_area_resol_mean 10.42
_diffrn_measured_fraction_theta_full 0.990
_diffrn_measured_fraction_theta_max 0.987
_diffrn_measurement_device_type 'Bruker D8 QUEST PHOTON 100'
_diffrn_measurement_method '\f and \w scans'
_diffrn_radiation_type MoK\a
_diffrn_radiation_wavelength 0.71073
_diffrn_reflns_av_R_equivalents 0.0317
_diffrn_reflns_av_unetI/netI 0.0348
_diffrn_reflns_Laue_measured_fraction_full 0.990
_diffrn_reflns_Laue_measured_fraction_max 0.987
_diffrn_reflns_limit_h_max 6
_diffrn_reflns_limit_h_min -6
_diffrn_reflns_limit_k_max 14
_diffrn_reflns_limit_k_min -14
_diffrn_reflns_limit_l_max 18
_diffrn_reflns_limit_l_min -18
_diffrn_reflns_number 11335
_diffrn_reflns_point_group_measured_fraction_full 0.990
_diffrn_reflns_point_group_measured_fraction_max 0.987
_diffrn_reflns_theta_full 25.242
_diffrn_reflns_theta_max 27.601
_diffrn_reflns_theta_min 2.195
_diffrn_source.source 'Ius 2.0'
_diffrn_source.type microfocus

_exptl_absorpt_coefficient_mu 0.142
_exptl_absorpt_correction_T_max 0.7456
_exptl_absorpt_correction_T_min 0.6878
_exptl_absorpt_correction_type multi-scan
_exptl_absorpt_process_details sadabs
_exptl_crystal_colour colourless
_exptl_crystal_density_diffrn 1.592
_exptl_crystal_description block
_exptl_crystal_F_000 360
_exptl_crystal_size_max 0.220
_exptl_crystal_size_mid 0.180
_exptl_crystal_size_min 0.060
_refine_diff_density_max 0.409
_refine_diff_density_min -0.313
_refine_diff_density_rms 0.046
_refine_ls_extinction_method none
_refine_ls_goodness_of_fit_ref 1.022
_refine_ls_hydrogen_treatment mixed
_refine_ls_matrix_type full
_refine_ls_number_parameters 225
_refine_ls_number_reflns 3329
_refine_ls_number_restraints 0
_refine_ls_restrained_S_all 1.022
_refine_ls_R_factor_all 0.0799
_refine_ls_R_factor_gt 0.0511
_refine_ls_shift/su_max 0.000
_refine_ls_shift/su_mean 0.000
_refine_ls_structure_factor_coef Fsqd
_refine_ls_weighting_details 'w=1/[\s^2^(Fo^2^)+(0.0659P)^2^+0.2826P] where P=(Fo^2^+2Fc^2^)/3'
_refine_ls_weighting_scheme calc
_refine_ls_wR_factor_gt 0.1238
_refine_ls_wR_factor_ref 0.1393
_reflns_Friedel_coverage 0.000
_reflns_number_gt 2368
_reflns_number_total 3329
_reflns_threshold_expression 'I > 2\s(I)'
_cod_data_source_file d4dt00862f2.cif
_cod_data_source_block YF_117_a
_cod_depositor_comments 'Adding full bibliography for 7716247--7716254.cif.'
_cod_original_cell_volume 726.28(19)
_cod_database_code 7716249
_shelx_shelxl_version_number 2018/3
_shelx_space_group_comment
;
The symmetry employed for this shelxl refinement is uniquely defined
by the following loop, which should always be used as a source of
symmetry information in preference to the above space-group names.
They are only intended as comments.
;
_shelx_estimated_absorpt_t_min 0.969
_shelx_estimated_absorpt_t_max 0.992

loop_
_space_group_symop_operation_xyz
'x, y, z'
'-x, -y, -z'

loop_
_atom_site_label
_atom_site_type_symbol
_atom_site_fract_x
_atom_site_fract_y
_atom_site_fract_z
_atom_site_U_iso_or_equiv
_atom_site_adp_type
_atom_site_occupancy
_atom_site_site_symmetry_order
_atom_site_calc_flag
_atom_site_refinement_flags_posn
_atom_site_refinement_flags_adp
_atom_site_refinement_flags_occupancy
_atom_site_disorder_assembly
_atom_site_disorder_group
C1 C 0.7043(4) 0.48369(16) 0.71137(13) 0.0353(4) Uani 1 1 d . . . . .
C2 C 0.4030(5) 0.5779(2) 0.80874(15) 0.0478(5) Uani 1 1 d . . . . .
H2 H 0.270897 0.632255 0.833191 0.057 Uiso 1 1 calc R U . . .
C3 C 0.5108(5) 0.4891(2) 0.85261(15) 0.0534(6) Uani 1 1 d . . . . .
H3A H 0.466847 0.470210 0.913405 0.064 Uiso 1 1 calc R U . . .
C4 C 0.8732(4) 0.45363(17) 0.62843(14) 0.0373(4) Uani 1 1 d . . . . .
H4 H 0.853592 0.493964 0.574593 0.045 Uiso 1 1 calc R U . . .
C5 C 0.5276(4) 0.95424(17) 0.25137(13) 0.0368(4) Uani 1 1 d . . . . .
C6 C 0.5341(5) 1.0595(2) 0.12882(16) 0.0525(6) Uani 1 1 d . . . . .
H6 H 0.581282 1.086003 0.070815 0.063 Uiso 1 1 calc R U . . .
C7 C 0.3422(5) 1.10637(19) 0.19004(14) 0.0456(5) Uani 1 1 d . . . . .
H7 H 0.230849 1.171498 0.182407 0.055 Uiso 1 1 calc R U . . .
C8 C 0.6069(4) 0.86284(19) 0.31020(15) 0.0456(5) Uani 1 1 d . . . . .
H8 H 0.750792 0.813735 0.286919 0.055 Uiso 1 1 calc R U . . .
N1 N 0.5250(3) 0.57299(14) 0.72115(11) 0.0385(4) Uani 1 1 d . . . . .
H1 H 0.491036 0.620382 0.678768 0.046 Uiso 1 1 calc R U . . .
N2 N 0.6964(4) 0.43168(16) 0.79177(12) 0.0455(4) Uani 1 1 d . . . . .
H2A H 0.793268 0.371303 0.803431 0.055 Uiso 1 1 calc R U . . .
N3 N 1.0496(3) 0.37072(14) 0.63037(11) 0.0376(4) Uani 1 1 d . . . . .
N4 N 0.6468(4) 0.96564(16) 0.16765(12) 0.0465(4) Uani 1 1 d . . . . .
H4A H 0.775241 0.920600 0.142125 0.056 Uiso 1 1 calc R U . . .
N5 N 0.3411(3) 1.04037(14) 0.26586(11) 0.0368(4) Uani 1 1 d . . . . .
H5 H 0.236447 1.052619 0.315095 0.044 Uiso 1 1 calc R U . . .
N6 N 0.5057(4) 0.84075(15) 0.38970(13) 0.0462(4) Uani 1 1 d . . . . .
N7 N 0.9351(5) 0.2406(2) 0.94388(14) 0.0644(6) Uani 1 1 d . . . . .
N8 N 0.1699(3) 0.78009(14) 0.62076(11) 0.0378(4) Uani 1 1 d . . . . .
O1 O 1.2015(3) 0.35634(14) 0.54684(10) 0.0466(4) Uani 1 1 d . . . . .
H1A H 1.306(6) 0.293(3) 0.554(2) 0.086(10) Uiso 1 1 d . . . . .
O2 O 0.2927(3) 0.91554(14) 0.41844(11) 0.0500(4) Uani 1 1 d . . . . .
H2B H 0.249(6) 0.898(3) 0.479(2) 0.088(9) Uiso 1 1 d . . . . .
O3 O 0.9700(4) 0.23841(16) 0.85614(11) 0.0662(5) Uani 1 1 d . . . . .
O4 O 0.8083(9) 0.3201(3) 0.98627(16) 0.1759(19) Uani 1 1 d . . . . .
O5 O 1.0260(5) 0.1590(2) 0.98455(16) 0.0967(8) Uani 1 1 d . . . . .
O6 O 0.3753(3) 0.72884(14) 0.58262(11) 0.0522(4) Uani 1 1 d . . . . .
O7 O 0.0796(3) 0.87293(12) 0.59047(10) 0.0474(4) Uani 1 1 d . . . . .
O8 O 0.0550(3) 0.74041(15) 0.68902(11) 0.0584(4) Uani 1 1 d . . . . .

loop_
_atom_site_aniso_label
_atom_site_aniso_U_11
_atom_site_aniso_U_22
_atom_site_aniso_U_33
_atom_site_aniso_U_23
_atom_site_aniso_U_13
_atom_site_aniso_U_12
C1 0.0360(9) 0.0349(10) 0.0355(10) 0.0045(7) 0.0019(8) 0.0064(8)
C2 0.0516(12) 0.0519(13) 0.0409(11) 0.0023(9) 0.0114(9) 0.0163(10)
C3 0.0666(14) 0.0608(14) 0.0360(11) 0.0094(10) 0.0146(10) 0.0204(11)
C4 0.0396(10) 0.0392(10) 0.0353(10) 0.0099(8) 0.0053(8) 0.0092(8)
C5 0.0362(10) 0.0372(10) 0.0369(10) 0.0020(8) 0.0067(8) 0.0050(8)
C6 0.0666(14) 0.0532(13) 0.0400(11) 0.0110(9) 0.0133(10) 0.0045(11)
C7 0.0535(12) 0.0451(12) 0.0410(11) 0.0110(9) 0.0079(9) 0.0114(9)
C8 0.0442(11) 0.0453(11) 0.0500(12) 0.0096(9) 0.0100(9) 0.0162(9)
N1 0.0412(9) 0.0386(9) 0.0376(9) 0.0081(7) 0.0062(7) 0.0115(7)
N2 0.0559(10) 0.0465(10) 0.0378(9) 0.0127(7) 0.0081(8) 0.0192(8)
N3 0.0404(8) 0.0385(9) 0.0346(8) 0.0038(7) 0.0060(7) 0.0102(7)
N4 0.0467(10) 0.0494(10) 0.0443(10) 0.0026(8) 0.0163(8) 0.0113(8)
N5 0.0375(8) 0.0402(9) 0.0337(8) 0.0052(7) 0.0078(7) 0.0078(7)
N6 0.0465(10) 0.0430(10) 0.0518(10) 0.0099(8) 0.0075(8) 0.0160(8)
N7 0.0821(14) 0.0707(14) 0.0500(11) 0.0244(10) 0.0279(10) 0.0412(11)
N8 0.0370(8) 0.0413(9) 0.0356(8) 0.0042(7) 0.0032(7) 0.0103(7)
O1 0.0521(8) 0.0506(9) 0.0407(8) 0.0095(6) 0.0132(6) 0.0212(7)
O2 0.0557(9) 0.0521(9) 0.0475(9) 0.0162(7) 0.0152(7) 0.0220(7)
O3 0.0900(12) 0.0729(11) 0.0429(9) 0.0169(8) 0.0248(8) 0.0395(10)
O4 0.298(4) 0.192(3) 0.0636(14) 0.0374(16) 0.071(2) 0.193(3)
O5 0.1125(17) 0.1115(17) 0.0864(14) 0.0633(13) 0.0365(12) 0.0590(14)
O6 0.0492(8) 0.0616(10) 0.0504(9) 0.0126(7) 0.0170(7) 0.0276(7)
O7 0.0539(8) 0.0417(8) 0.0504(8) 0.0135(6) 0.0099(7) 0.0182(7)
O8 0.0626(10) 0.0667(11) 0.0545(9) 0.0262(8) 0.0246(8) 0.0260(8)

loop_
_atom_type_symbol
_atom_type_description
_atom_type_scat_dispersion_real
_atom_type_scat_dispersion_imag
_atom_type_scat_source
C C 0.0033 0.0016 'International Tables Vol C Tables 4.2.6.8 and 6.1.1.4'
H H 0.0000 0.0000 'International Tables Vol C Tables 4.2.6.8 and 6.1.1.4'
N N 0.0061 0.0033 'International Tables Vol C Tables 4.2.6.8 and 6.1.1.4'
O O 0.0106 0.0060 'International Tables Vol C Tables 4.2.6.8 and 6.1.1.4'

loop_
_geom_angle_atom_site_label_1
_geom_angle_atom_site_label_2
_geom_angle_atom_site_label_3
_geom_angle
_geom_angle_site_symmetry_1
_geom_angle_site_symmetry_3
_geom_angle_publ_flag
N2 C1 N1 106.97(16) . . ?
N2 C1 C4 128.33(17) . . ?
N1 C1 C4 124.69(17) . . ?
C3 C2 N1 106.64(18) . . ?
C3 C2 H2 126.7 . . ?
N1 C2 H2 126.7 . . ?
C2 C3 N2 107.42(18) . . ?
C2 C3 H3A 126.3 . . ?
N2 C3 H3A 126.3 . . ?
N3 C4 C1 118.58(17) . . ?
N3 C4 H4 120.7 . . ?
C1 C4 H4 120.7 . . ?
N5 C5 N4 107.04(16) . . ?
N5 C5 C8 130.60(17) . . ?
N4 C5 C8 122.35(17) . . ?
C7 C6 N4 107.02(19) . . ?
C7 C6 H6 126.5 . . ?
N4 C6 H6 126.5 . . ?
C6 C7 N5 107.11(18) . . ?
C6 C7 H7 126.4 . . ?
N5 C7 H7 126.4 . . ?
N6 C8 C5 128.52(19) . . ?
N6 C8 H8 115.7 . . ?
C5 C8 H8 115.7 . . ?
C1 N1 C2 109.65(16) . . ?
C1 N1 H1 125.2 . . ?
C2 N1 H1 125.2 . . ?
C1 N2 C3 109.32(16) . . ?
C1 N2 H2A 125.3 . . ?
C3 N2 H2A 125.3 . . ?
C4 N3 O1 111.18(15) . . ?
C5 N4 C6 109.58(17) . . ?
C5 N4 H4A 125.2 . . ?
C6 N4 H4A 125.2 . . ?
C5 N5 C7 109.24(16) . . ?
C5 N5 H5 125.4 . . ?
C7 N5 H5 125.4 . . ?
C8 N6 O2 112.25(16) . . ?
O4 N7 O5 121.5(2) . . ?
O4 N7 O3 119.9(2) . . ?
O5 N7 O3 118.6(2) . . ?
O8 N8 O6 120.15(16) . . ?
O8 N8 O7 119.72(16) . . ?
O6 N8 O7 120.13(16) . . ?
N3 O1 H1A 103.6(19) . . ?
N6 O2 H2B 105.3(19) . . ?

loop_
_geom_bond_atom_site_label_1
_geom_bond_atom_site_label_2
_geom_bond_distance
_geom_bond_site_symmetry_2
_geom_bond_publ_flag
C1 N2 1.332(2) . ?
C1 N1 1.331(2) . ?
C1 C4 1.440(3) . ?
C2 C3 1.341(3) . ?
C2 N1 1.366(3) . ?
C2 H2 0.9300 . ?
C3 N2 1.362(3) . ?
C3 H3A 0.9300 . ?
C4 N3 1.272(2) . ?
C4 H4 0.9300 . ?
C5 N5 1.331(2) . ?
C5 N4 1.334(2) . ?
C5 C8 1.446(3) . ?
C6 C7 1.341(3) . ?
C6 N4 1.361(3) . ?
C6 H6 0.9300 . ?
C7 N5 1.369(2) . ?
C7 H7 0.9300 . ?
C8 N6 1.274(3) . ?
C8 H8 0.9300 . ?
N1 H1 0.8600 . ?
N2 H2A 0.8600 . ?
N3 O1 1.385(2) . ?
N4 H4A 0.8600 . ?
N5 H5 0.8600 . ?
N6 O2 1.369(2) . ?
N7 O4 1.197(3) . ?
N7 O5 1.221(2) . ?
N7 O3 1.240(2) . ?
N8 O8 1.236(2) . ?
N8 O6 1.244(2) . ?
N8 O7 1.257(2) . ?
O1 H1A 0.89(3) . ?
O2 H2B 0.93(3) . ?

loop_
_geom_hbond_atom_site_label_D
_geom_hbond_atom_site_label_H
_geom_hbond_atom_site_label_A
_geom_hbond_distance_DH
_geom_hbond_distance_HA
_geom_hbond_distance_DA
_geom_hbond_angle_DHA
_geom_hbond_site_symmetry_A
_geom_hbond_publ_flag
C2 H2 O4 0.93 2.55 3.154(3) 122.7 2_667 yes
C3 H3A O4 0.93 2.64 3.156(3) 115.6 . yes
C4 H4 O1 0.93 2.55 3.465(2) 168.0 2_766 yes
C6 H6 O5 0.93 2.60 3.369(3) 140.0 1_564 yes
C7 H7 O8 0.93 2.41 3.004(3) 121.3 2_576 yes
C8 H8 N3 0.93 2.68 3.310(3) 125.6 2_766 yes
C8 H8 O3 0.93 2.45 3.237(3) 142.2 2_766 yes
N1 H1 N8 0.86 2.58 3.334(2) 147.6 . yes
N1 H1 O6 0.86 2.00 2.858(2) 174.9 . yes
N1 H1 O8 0.86 2.49 3.011(2) 119.6 . yes
N2 H2A N7 0.86 2.68 3.399(2) 142.4 . yes
N2 H2A O3 0.86 1.95 2.793(2) 167.5 . yes
N4 H4A N7 0.86 2.51 3.360(3) 168.2 2_766 yes
N4 H4A O3 0.86 2.19 2.960(2) 149.1 2_766 yes
N4 H4A O5 0.86 2.14 2.912(3) 149.2 2_766 yes
N5 H5 O2 0.86 2.26 2.709(2) 112.8 . yes
N5 H5 O7 0.86 2.14 2.970(2) 160.7 2_576 yes
O1 H1A N6 0.89(3) 2.00(3) 2.867(2) 162(3) 2_766 yes
O2 H2B N8 0.93(3) 2.55(3) 3.434(2) 161(3) . yes
O2 H2B O6 0.93(3) 2.60(3) 3.322(2) 135(2) . yes
O2 H2B O7 0.93(3) 1.82(3) 2.728(2) 166(3) . yes

loop_
_geom_torsion_atom_site_label_1
_geom_torsion_atom_site_label_2
_geom_torsion_atom_site_label_3
_geom_torsion_atom_site_label_4
_geom_torsion
_geom_torsion_site_symmetry_1
_geom_torsion_site_symmetry_2
_geom_torsion_site_symmetry_3
_geom_torsion_site_symmetry_4
_geom_torsion_publ_flag
N1 C2 C3 N2 0.1(3) . . . . ?
N2 C1 C4 N3 -3.3(3) . . . . ?
N1 C1 C4 N3 175.80(18) . . . . ?
N4 C6 C7 N5 0.2(2) . . . . ?
N5 C5 C8 N6 3.0(4) . . . . ?
N4 C5 C8 N6 -178.2(2) . . . . ?
N2 C1 N1 C2 0.2(2) . . . . ?
C4 C1 N1 C2 -179.06(19) . . . . ?
C3 C2 N1 C1 -0.2(3) . . . . ?
N1 C1 N2 C3 -0.1(2) . . . . ?
C4 C1 N2 C3 179.1(2) . . . . ?
C2 C3 N2 C1 0.0(3) . . . . ?
C1 C4 N3 O1 -177.75(16) . . . . ?
N5 C5 N4 C6 -0.2(2) . . . . ?
C8 C5 N4 C6 -179.3(2) . . . . ?
C7 C6 N4 C5 0.0(3) . . . . ?
N4 C5 N5 C7 0.3(2) . . . . ?
C8 C5 N5 C7 179.3(2) . . . . ?
C6 C7 N5 C5 -0.3(2) . . . . ?
C5 C8 N6 O2 0.9(3) . . . . ?
